data_4112915
loop_
_publ_author_name
'Kenneth Hanson'
'Nathalie Calin'
'Daniel Bugaris'
'Michael Scancella'
'Slavi C. Sevov'

_publ_section_title
;
 Reversible Repositioning of Zinc Atoms within Single Crystals of a Zinc
 Polycarboxylate with an Open-Framework Structure
;
_journal_name_full 'Journal of the American Chemical Society'
_journal_page_first 10502
_journal_page_last 10503
_journal_paper_doi 10.1021/ja0474190
_journal_volume 126
_journal_year 2004
_chemical_formula_sum 'C8 H4 O15.06 Zn3.01'
_chemical_formula_weight 537.93
_chemical_name_systematic
; 
{[Zn3(O)0.12[C4H4O(COO)4](OH)1.76(H2O)1.33} x [Zn(OH)2(H2O)4]0.06 x (~2.5H2O)
;
_space_group_IT_number 205
_symmetry_cell_setting cubic
_symmetry_space_group_name_Hall '-P 2ac 2ab 3'
_symmetry_space_group_name_H-M 'P a -3'
_atom_sites_solution_hydrogens geom
_atom_sites_solution_primary direct
_atom_sites_solution_secondary difmap
_audit_creation_method SHELXL-97
_cell_angle_alpha 90.00
_cell_angle_beta 90.00
_cell_angle_gamma 90.00
_cell_formula_units_Z 24
_cell_length_a 20.7130(10)
_cell_length_b 20.7130(10)
_cell_length_c 20.7130(10)
_cell_measurement_temperature 293(2)
_cell_volume 8886.5(7)
_computing_cell_refinement CAD4_(Enraf-Nonius,_1977
_computing_data_collection CAD4_(Enraf-Nonius,_1977
_computing_data_reduction SDS_Package_(Enraf-Nonius,_1985
_computing_molecular_graphics 'SHELXTL (Siemens, 1994)'
_computing_publication_material 'SHELXTL (Siemens, 1994)'
_computing_structure_refinement 'SHELXL-97 (Sheldrick, 1997)'
_computing_structure_solution 'SHELXS-97 (Sheldrick, 1990)'
_diffrn_ambient_temperature 293(2)
_diffrn_measured_fraction_theta_full .999
_diffrn_measured_fraction_theta_max .999
_diffrn_measurement_device_type Enraf_Nonius_CAD4
_diffrn_measurement_method omega-2theta
_diffrn_radiation_monochromator graphite
_diffrn_radiation_source 'fine-focus sealed tube'
_diffrn_radiation_type MoK\a
_diffrn_radiation_wavelength 0.71073
_diffrn_reflns_av_R_equivalents 0.0533
_diffrn_reflns_av_sigmaI/netI 0.1043
_diffrn_reflns_limit_h_max 24
_diffrn_reflns_limit_h_min 0
_diffrn_reflns_limit_k_max 14
_diffrn_reflns_limit_k_min 0
_diffrn_reflns_limit_l_max 0
_diffrn_reflns_limit_l_min -24
_diffrn_reflns_number 2811
_diffrn_reflns_theta_full 24.96
_diffrn_reflns_theta_max 24.96
_diffrn_reflns_theta_min 2.20
_exptl_absorpt_coefficient_mu 4.925
_exptl_absorpt_correction_type none
_exptl_crystal_colour colorless
_exptl_crystal_density_diffrn 2.412
_exptl_crystal_description cuboctahedron
_exptl_crystal_F_000 6308
_exptl_crystal_size_max 0.2
_exptl_crystal_size_mid 0.2
_exptl_crystal_size_min 0.2
_refine_diff_density_max .990
_refine_diff_density_min -.560
_refine_diff_density_rms .148
_refine_ls_extinction_method none
_refine_ls_goodness_of_fit_ref 1.034
_refine_ls_hydrogen_treatment mixed
_refine_ls_matrix_type full
_refine_ls_number_parameters 260
_refine_ls_number_reflns 2614
_refine_ls_number_restraints 0
_refine_ls_restrained_S_all 1.034
_refine_ls_R_factor_all 0.1268
_refine_ls_R_factor_gt 0.0595
_refine_ls_shift/su_max 0.000
_refine_ls_shift/su_mean 0.000
_refine_ls_structure_factor_coef Fsqd
_refine_ls_weighting_details 'calc w=1/[\s^2^(Fo^2^)+(0.0783P)^2^+0.0000P] where P=(Fo^2^+2Fc^2^)/3'
_refine_ls_weighting_scheme calc
_refine_ls_wR_factor_gt 0.1352
_refine_ls_wR_factor_ref 0.1636
_reflns_number_gt 1502
_reflns_number_total 2614
_reflns_threshold_expression >2sigma(I)
_cod_data_source_file ja0474190si20040503_090234_9.cif
_cod_data_source_block compound_2_heated_at_220_C/vacuum_+_exposed_in_air
_cod_database_code 4112915

loop_
_symmetry_equiv_pos_as_xyz
'x, y, z'
'-x+1/2, -y, z+1/2'
'-x, y+1/2, -z+1/2'
'x+1/2, -y+1/2, -z'
'z, x, y'
'z+1/2, -x+1/2, -y'
'-z+1/2, -x, y+1/2'
'-z, x+1/2, -y+1/2'
'y, z, x'
'-y, z+1/2, -x+1/2'
'y+1/2, -z+1/2, -x'
'-y+1/2, -z, x+1/2'
'-x, -y, -z'
'x-1/2, y, -z-1/2'
'x, -y-1/2, z-1/2'
'-x-1/2, y-1/2, z'
'-z, -x, -y'
'-z-1/2, x-1/2, y'
'z-1/2, x, -y-1/2'
'z, -x-1/2, y-1/2'
'-y, -z, -x'
'y, -z-1/2, x-1/2'
'-y-1/2, z-1/2, x'
'y-1/2, z, -x-1/2'

loop_
_atom_site_label
_atom_site_type_symbol
_atom_site_fract_x
_atom_site_fract_y
_atom_site_fract_z
_atom_site_U_iso_or_equiv
_atom_site_adp_type
_atom_site_occupancy
_atom_site_symmetry_multiplicity
_atom_site_calc_flag
_atom_site_refinement_flags
Zn1 Zn 0.39957(6) 0.14743(6) 0.17340(6) 0.0316(4) Uani 1 1 d .
Zn2 Zn 0.49184(6) 0.05955(6) 0.26376(6) 0.0338(4) Uani 1 1 d .
Zn3 Zn 0.61868(8) 0.03383(8) 0.34851(8) 0.0206(5) Uani 0.683(3) 1 d P
Zn31 Zn 0.41046(17) 0.01654(17) 0.10733(18) 0.0245(12) Uani 0.317(3) 1 d P
O1 O 0.3337(3) 0.2213(3) 0.1307(3) 0.0275(16) Uani 1 1 d .
C1 C 0.3699(5) 0.2669(4) 0.0923(5) 0.024(2) Uani 1 1 d .
H1 H 0.3839 0.3028 0.1198 0.029 Uiso 1 1 calc .
C10 C 0.4292(5) 0.2342(5) 0.0628(5) 0.030(3) Uani 1 1 d .
O11 O 0.4482(4) 0.1827(4) 0.0868(4) 0.046(2) Uani 1 1 d .
O12 O 0.4825(4) -0.0429(4) 0.2635(4) 0.050(2) Uani 1 1 d .
C2 C 0.3224(5) 0.2916(4) 0.0431(5) 0.022(2) Uani 1 1 d .
H2 H 0.3451 0.3070 0.0045 0.027 Uiso 1 1 calc .
C20 C 0.3466(5) 0.0741(6) 0.2836(5) 0.036(3) Uani 1 1 d .
O21 O 0.4014(4) 0.0628(5) 0.3025(4) 0.064(3) Uani 1 1 d .
O22 O 0.3332(4) 0.1118(4) 0.2380(4) 0.046(2) Uani 1 1 d .
C3 C 0.5276(4) 0.2829(5) 0.2681(4) 0.023(2) Uani 1 1 d .
H3 H 0.4970 0.3084 0.2937 0.027 Uiso 1 1 calc .
C30 C 0.4952(5) 0.2181(5) 0.2548(5) 0.026(2) Uani 1 1 d .
O31 O 0.4486(4) 0.2211(3) 0.2177(4) 0.044(2) Uani 1 1 d .
O32 O 0.5143(3) 0.1683(3) 0.2829(3) 0.0325(18) Uani 1 1 d .
C4 C 0.2826(4) 0.1944(4) 0.0916(5) 0.020(2) Uani 1 1 d .
H4 H 0.2412 0.2013 0.1134 0.024 Uiso 1 1 calc .
C40 C 0.6222(5) 0.0828(5) 0.2066(5) 0.027(2) Uani 1 1 d .
O41 O 0.5930(3) 0.0501(3) 0.2481(3) 0.0286(17) Uani 1 1 d .
O42 O 0.3427(4) 0.0957(3) 0.1066(4) 0.040(2) Uani 1 1 d .
OH1 O 0.4648(3) 0.0765(3) 0.1730(3) 0.0329(18) Uani 1 1 d .
OH2 O 0.5232(4) 0.0567(4) 0.3575(3) 0.0376(19) Uani 1 1 d .
OW O 0.6333(4) 0.1333(4) 0.3667(4) 0.036(3) Uani 1 3 d S
OW1 O 0.5950(5) -0.0667(5) 0.3340(5) 0.078(3) Uani 1 1 d .
OW2 O 0.478(2) 0.0351(14) 0.0478(11) 0.120(13) Uani 0.50 1 d P
Zn Zn 0.5000 0.0000 0.0000 0.04(2) Uani 0.073(16) 6 d SP
OW3 O 0.2368(12) 0.2368(12) 0.2368(12) 0.197(16) Uani 1 3 d S
OW21 O 0.4964(9) 0.1241(9) 0.0157(9) 0.009(7) Uiso 0.27(2) 1 d P
OW4 O 0.478(4) -0.053(2) 0.4263(13) 0.20(2) Uani 0.61(3) 1 d P
OW5 O 0.6551(17) -0.1498(14) 0.2581(15) 0.38(2) Uani 1 1 d .

loop_
_atom_site_aniso_label
_atom_site_aniso_U_11
_atom_site_aniso_U_22
_atom_site_aniso_U_33
_atom_site_aniso_U_23
_atom_site_aniso_U_13
_atom_site_aniso_U_12
Zn1 0.0307(7) 0.0330(8) 0.0312(7) 0.0068(6) -0.0047(6) 0.0025(6)
Zn2 0.0243(7) 0.0395(8) 0.0375(8) 0.0065(6) -0.0042(6) 0.0011(6)
Zn3 0.0200(9) 0.0208(9) 0.0211(9) 0.0004(7) -0.0018(7) 0.0011(7)
Zn31 0.027(2) 0.020(2) 0.027(2) 0.0017(16) -0.0067(17) -0.0038(16)
O1 0.029(4) 0.029(4) 0.025(4) -0.001(3) -0.005(3) -0.004(3)
C1 0.030(6) 0.008(5) 0.033(6) 0.002(4) -0.001(5) -0.003(4)
C10 0.029(6) 0.037(7) 0.025(6) 0.002(5) 0.003(5) 0.002(5)
O11 0.043(5) 0.046(5) 0.051(5) 0.017(4) 0.012(4) 0.014(4)
O12 0.058(6) 0.034(5) 0.057(6) 0.008(4) -0.028(5) -0.015(4)
C2 0.023(5) 0.017(5) 0.027(6) 0.007(4) 0.002(5) 0.000(4)
C20 0.029(7) 0.053(8) 0.025(6) 0.003(6) 0.002(5) -0.007(6)
O21 0.019(4) 0.127(9) 0.046(5) 0.027(6) -0.002(4) 0.000(5)
O22 0.033(5) 0.058(6) 0.047(5) 0.018(5) 0.009(4) 0.004(4)
C3 0.019(5) 0.026(5) 0.023(5) -0.004(4) -0.005(4) -0.003(4)
C30 0.026(6) 0.031(6) 0.022(5) -0.003(5) -0.006(5) -0.004(5)
O31 0.050(5) 0.027(4) 0.055(5) 0.005(4) -0.028(4) -0.007(4)
O32 0.037(4) 0.028(4) 0.032(4) 0.004(3) -0.013(4) -0.005(3)
C4 0.022(5) 0.017(5) 0.022(5) -0.002(4) 0.000(4) 0.000(4)
C40 0.022(6) 0.027(6) 0.034(6) -0.002(5) 0.002(5) 0.006(5)
O41 0.021(4) 0.028(4) 0.038(4) 0.009(4) 0.000(3) 0.003(3)
O42 0.045(5) 0.026(4) 0.050(5) 0.001(4) -0.026(4) 0.007(4)
OH1 0.025(4) 0.035(4) 0.038(4) 0.010(4) -0.002(4) 0.005(3)
OH2 0.038(5) 0.034(4) 0.040(4) 0.002(4) -0.007(4) 0.001(4)
OW 0.036(3) 0.036(3) 0.036(3) -0.008(4) -0.008(4) 0.008(4)
OW1 0.059(6) 0.072(7) 0.102(8) 0.025(6) -0.028(6) -0.007(6)
OW2 0.21(4) 0.077(18) 0.075(18) -0.036(14) 0.01(2) -0.057(18)
Zn 0.04(2) 0.04(2) 0.04(2) -0.022(15) 0.022(15) -0.022(15)
OW3 0.197(16) 0.197(16) 0.197(16) 0.10(2) 0.10(2) 0.10(2)
OW4 0.34(5) 0.15(3) 0.12(3) 0.00(2) 0.04(4) -0.08(3)
OW5 0.53(5) 0.32(3) 0.31(3) -0.11(3) 0.20(3) -0.24(4)

loop_
_atom_type_symbol
_atom_type_description
_atom_type_scat_dispersion_real
_atom_type_scat_dispersion_imag
_atom_type_scat_source
C C .0033 .0016 'International Tables Vol C Tables 4.2.6.8 and 6.1.1.4'
H H .0000 .0000 'International Tables Vol C Tables 4.2.6.8 and 6.1.1.4'
O O .0106 .0060 'International Tables Vol C Tables 4.2.6.8 and 6.1.1.4'
Zn Zn .2839 1.4301 'International Tables Vol C Tables 4.2.6.8 and 6.1.1.4'

loop_
_geom_angle_atom_site_label_1
_geom_angle_atom_site_label_2
_geom_angle_atom_site_label_3
_geom_angle
_geom_angle_site_symmetry_1
_geom_angle_site_symmetry_3
OH1 Zn1 O31 102.4(3) . .
OH1 Zn1 O22 101.0(3) . .
O31 Zn1 O22 107.9(3) . .
OH1 Zn1 O42 90.1(3) . .
O31 Zn1 O42 161.5(3) . .
O22 Zn1 O42 82.6(3) . .
OH1 Zn1 O11 86.0(3) . .
O31 Zn1 O11 83.7(3) . .
O22 Zn1 O11 164.5(3) . .
O42 Zn1 O11 83.6(3) . .
OH1 Zn1 O1 156.4(3) . .
O31 Zn1 O1 88.2(3) . .
O22 Zn1 O1 95.5(3) . .
O42 Zn1 O1 75.3(3) . .
O11 Zn1 O1 74.2(3) . .
OH1 Zn1 Zn31 45.0(2) . .
O31 Zn1 Zn31 145.8(2) . .
O22 Zn1 Zn31 91.3(3) . .
O42 Zn1 Zn31 45.1(2) . .
O11 Zn1 Zn31 83.9(2) . .
O1 Zn1 Zn31 118.52(19) . .
OH1 Zn1 Zn31 43.1(2) . 24_656
O31 Zn1 Zn31 93.6(3) . 24_656
O22 Zn1 Zn31 142.4(2) . 24_656
O42 Zn1 Zn31 86.2(2) . 24_656
O11 Zn1 Zn31 42.9(2) . 24_656
O1 Zn1 Zn31 116.11(19) . 24_656
Zn31 Zn1 Zn31 56.69(12) . 24_656
OH1 Zn2 O21 96.1(3) . .
OH1 Zn2 OH2 171.3(3) . .
O21 Zn2 OH2 85.4(3) . .
OH1 Zn2 O41 98.6(3) . .
O21 Zn2 O41 165.2(3) . .
OH2 Zn2 O41 80.2(3) . .
OH1 Zn2 O12 98.5(3) . .
O21 Zn2 O12 87.2(4) . .
OH2 Zn2 O12 90.1(3) . .
O41 Zn2 O12 89.8(3) . .
OH1 Zn2 O32 92.6(3) . .
O21 Zn2 O32 94.8(4) . .
OH2 Zn2 O32 78.7(3) . .
O41 Zn2 O32 85.3(3) . .
O12 Zn2 O32 168.4(3) . .
OH2 Zn3 OH2 99.9(4) 8_645 .
OH2 Zn3 O32 84.5(3) 8_645 8_645
OH2 Zn3 O32 175.2(3) . 8_645
OH2 Zn3 OW 84.2(3) 8_645 .
OH2 Zn3 OW 84.0(3) . .
O32 Zn3 OW 94.5(3) 8_645 .
OH2 Zn3 OW1 94.9(3) 8_645 .
OH2 Zn3 OW1 90.9(3) . .
O32 Zn3 OW1 90.7(3) 8_645 .
OW Zn3 OW1 174.6(4) . .
OH2 Zn3 O41 177.3(3) 8_645 .
OH2 Zn3 O41 79.3(3) . .
O32 Zn3 O41 96.2(3) 8_645 .
OW Zn3 O41 93.1(3) . .
OW1 Zn3 O41 87.8(3) . .
OH2 Zn3 Zn3 41.0(2) 8_645 8_645
OH2 Zn3 Zn3 90.5(2) . 8_645
O32 Zn3 Zn3 91.5(2) 8_645 8_645
OW Zn3 Zn3 43.3(2) . 8_645
OW1 Zn3 Zn3 135.2(3) . 8_645
O41 Zn3 Zn3 136.29(18) . 8_645
OH2 Zn3 Zn3 90.6(2) 8_645 11_556
OH2 Zn3 Zn3 40.9(2) . 11_556
O32 Zn3 Zn3 137.7(2) 8_645 11_556
OW Zn3 Zn3 43.3(2) . 11_556
OW1 Zn3 Zn3 131.6(3) . 11_556
O41 Zn3 Zn3 87.08(19) . 11_556
Zn3 Zn3 Zn3 60.0 8_645 11_556
OW21 Zn31 OW2 68.5(11) 18_655 18_655
OW21 Zn31 OW2 59.7(13) 18_655 .
OW2 Zn31 OW2 40.6(11) 18_655 .
OW21 Zn31 O11 69.1(7) 18_655 18_655
OW2 Zn31 O11 107.0(13) 18_655 18_655
OW2 Zn31 O11 126.4(11) . 18_655
OW21 Zn31 OH1 134.4(7) 18_655 18_655
OW2 Zn31 OH1 85.7(10) 18_655 18_655
OW2 Zn31 OH1 120.4(11) . 18_655
O11 Zn31 OH1 84.6(3) 18_655 18_655
OW21 Zn31 OH1 61.4(7) 18_655 .
OW2 Zn31 OH1 119.9(10) 18_655 .
OW2 Zn31 OH1 84.6(11) . .
O11 Zn31 OH1 84.6(3) 18_655 .
OH1 Zn31 OH1 154.3(3) 18_655 .
OW21 Zn31 O42 144.0(7) 18_655 .
OW2 Zn31 O42 127.3(11) 18_655 .
OW2 Zn31 O42 108.8(10) . .
O11 Zn31 O42 122.2(4) 18_655 .
OH1 Zn31 O42 81.5(3) 18_655 .
OH1 Zn31 O42 84.6(3) . .
OW21 Zn31 Zn 62.2(7) 18_655 .
OW2 Zn31 Zn 20.1(12) 18_655 .
OW2 Zn31 Zn 20.4(9) . .
O11 Zn31 Zn 117.9(3) 18_655 .
OH1 Zn31 Zn 103.2(2) 18_655 .
OH1 Zn31 Zn 102.5(2) . .
O42 Zn31 Zn 119.8(3) . .
OW21 Zn31 Zn31 58.8(7) 18_655 24_656
OW2 Zn31 Zn31 79.9(11) 18_655 24_656
OW2 Zn31 Zn31 39.9(9) . 24_656
O11 Zn31 Zn31 120.4(3) 18_655 24_656
OH1 Zn31 Zn31 153.9(3) 18_655 24_656
OH1 Zn31 Zn31 46.8(2) . 24_656
O42 Zn31 Zn31 90.0(3) . 24_656
Zn Zn31 Zn31 59.999(1) . 24_656
OW21 Zn31 Zn31 93.7(7) 18_655 18_655
OW2 Zn31 Zn31 40.2(11) 18_655 18_655
OW2 Zn31 Zn31 80.2(9) . 18_655
O11 Zn31 Zn31 88.6(3) 18_655 18_655
OH1 Zn31 Zn31 47.6(2) 18_655 18_655
OH1 Zn31 Zn31 155.0(3) . 18_655
O42 Zn31 Zn31 119.1(3) . 18_655
Zn Zn31 Zn31 59.998(1) . 18_655
Zn31 Zn31 Zn31 119.989(5) 24_656 18_655
OW21 Zn31 Zn1 101.7(7) 18_655 .
OW2 Zn31 Zn1 139.2(13) 18_655 .
OW2 Zn31 Zn1 99.5(8) . .
O11 Zn31 Zn1 105.5(3) 18_655 .
OH1 Zn31 Zn1 121.5(2) 18_655 .
OH1 Zn31 Zn1 40.80(19) . .
O42 Zn31 Zn1 43.8(2) . .
Zn Zn31 Zn1 119.63(12) . .
Zn31 Zn31 Zn1 62.51(12) 24_656 .
Zn31 Zn31 Zn1 162.1(2) 18_655 .
OW21 Zn31 Zn1 105.7(7) 18_655 18_655
OW2 Zn31 Zn1 98.1(12) 18_655 18_655
OW2 Zn31 Zn1 138.1(8) . 18_655
O11 Zn31 Zn1 44.8(2) 18_655 18_655
OH1 Zn31 Zn1 39.77(19) 18_655 18_655
OH1 Zn31 Zn1 125.0(2) . 18_655
O42 Zn31 Zn1 103.4(2) . 18_655
Zn Zn31 Zn1 118.02(12) . 18_655
Zn31 Zn31 Zn1 164.1(2) 24_656 18_655
Zn31 Zn31 Zn1 60.80(12) 18_655 18_655
Zn1 Zn31 Zn1 122.33(13) . 18_655
C1 O1 C4 108.9(7) . .
C1 O1 Zn1 110.4(5) . .
C4 O1 Zn1 113.9(5) . .
O1 C1 C2 104.9(7) . .
O1 C1 C10 110.4(7) . .
C2 C1 C10 113.8(8) . .
O1 C1 H1 109.2 . .
C2 C1 H1 109.2 . .
C10 C1 H1 109.2 . .
O11 C10 O12 124.6(10) . 24_656
O11 C10 C1 118.3(9) . .
O12 C10 C1 117.0(9) 24_656 .
C10 O11 Zn31 149.4(7) . 24_656
C10 O11 Zn1 118.0(7) . .
Zn31 O11 Zn1 92.3(3) 24_656 .
C10 O12 Zn2 121.8(7) 18_655 .
C1 C2 C3 102.6(7) . 22_565
C1 C2 C20 108.1(8) . 5
C3 C2 C20 114.3(8) 22_565 5
C1 C2 H2 110.5 . .
C3 C2 H2 110.5 22_565 .
C20 C2 H2 110.5 5 .
O21 C20 O22 124.4(11) . .
O21 C20 C2 116.2(10) . 9
O22 C20 C2 119.3(10) . 9
C20 O21 Zn2 137.1(8) . .
C20 O22 Zn1 124.3(7) . .
C2 C3 C30 114.8(8) 19_656 .
C2 C3 C4 103.4(8) 19_656 19_656
C30 C3 C4 117.8(8) . 19_656
C2 C3 H3 106.7 19_656 .
C30 C3 H3 106.7 . .
C4 C3 H3 106.7 19_656 .
O31 C30 O32 125.4(10) . .
O31 C30 C3 114.3(9) . .
O32 C30 C3 120.2(9) . .
C30 O31 Zn1 128.9(7) . .
C30 O32 Zn3 130.4(7) . 11_556
C30 O32 Zn2 130.9(6) . .
Zn3 O32 Zn2 92.5(3) 11_556 .
O1 C4 C40 109.7(8) . 18_655
O1 C4 C3 106.6(7) . 22_565
C40 C4 C3 113.1(8) 18_655 22_565
O1 C4 H4 109.1 . .
C40 C4 H4 109.1 18_655 .
C3 C4 H4 109.1 22_565 .
O41 C40 O42 124.0(9) . 24_656
O41 C40 C4 116.0(9) . 24_656
O42 C40 C4 120.0(9) 24_656 24_656
C40 O41 Zn2 122.0(6) . .
C40 O41 Zn3 128.6(7) . .
Zn2 O41 Zn3 96.3(3) . .
C40 O42 Zn1 119.3(7) 18_655 .
C40 O42 Zn31 149.4(7) 18_655 .
Zn1 O42 Zn31 91.0(3) . .
Zn2 OH1 Zn1 108.4(3) . .
Zn2 OH1 Zn31 132.6(4) . 24_656
Zn1 OH1 Zn31 97.1(3) . 24_656
Zn2 OH1 Zn31 129.7(4) . .
Zn1 OH1 Zn31 94.2(3) . .
Zn31 OH1 Zn31 85.6(3) 24_656 .
Zn2 OH1 Zn 136.6(3) . .
Zn1 OH1 Zn 114.9(3) . .
Zn31 OH1 Zn 45.41(18) 24_656 .
Zn31 OH1 Zn 45.58(17) . .
Zn3 OH2 Zn3 98.1(3) 11_556 .
Zn3 OH2 Zn2 103.7(3) 11_556 .
Zn3 OH2 Zn2 103.2(3) . .
Zn3 OW Zn3 93.4(4) 8_645 .
Zn3 OW Zn3 93.4(4) 8_645 11_556
Zn3 OW Zn3 93.4(4) . 11_556
Zn OW2 OW2 59.7(2) . 18_655
Zn OW2 OW2 59.7(2) . 24_656
OW2 OW2 OW2 117.5(16) 18_655 24_656
Zn OW2 OW21 114(2) . 18_655
OW2 OW2 OW21 79(3) 18_655 18_655
OW2 OW2 OW21 113(5) 24_656 18_655
Zn OW2 Zn31 130(3) . 24_656
OW2 OW2 Zn31 164(3) 18_655 24_656
OW2 OW2 Zn31 70(3) 24_656 24_656
OW21 OW2 Zn31 85.6(14) 18_655 24_656
Zn OW2 Zn31 129(3) . .
OW2 OW2 Zn31 69(3) 18_655 .
OW2 OW2 Zn31 164(4) 24_656 .
OW21 OW2 Zn31 52.1(11) 18_655 .
Zn31 OW2 Zn31 99.9(10) 24_656 .
OW2 Zn OW2 119.4(4) 24_656 18_655
OW2 Zn OW2 60.6(4) 24_656 .
OW2 Zn OW2 60.6(4) 18_655 .
OW2 Zn OW2 119.4(4) 24_656 13_655
OW2 Zn OW2 119.4(4) 18_655 13_655
OW2 Zn OW2 179.995(6) . 13_655
OW2 Zn OW2 60.6(4) 24_656 6
OW2 Zn OW2 179.995(6) 18_655 6
OW2 Zn OW2 119.4(4) . 6
OW2 Zn OW2 60.6(4) 13_655 6
OW2 Zn OW2 179.995(6) 24_656 12_554
OW2 Zn OW2 60.6(4) 18_655 12_554
OW2 Zn OW2 119.4(4) . 12_554
OW2 Zn OW2 60.6(4) 13_655 12_554
OW2 Zn OW2 119.4(4) 6 12_554
OW2 Zn OW21 49.0(15) 24_656 24_656
OW2 Zn OW21 141.1(14) 18_655 24_656
OW2 Zn OW21 104(2) . 24_656
OW2 Zn OW21 76(2) 13_655 24_656
OW2 Zn OW21 38.9(14) 6 24_656
OW2 Zn OW21 131.0(15) 12_554 24_656
OW2 Zn OW21 76(2) 24_656 18_655
OW2 Zn OW21 49.0(15) 18_655 18_655
OW2 Zn OW21 38.9(14) . 18_655
OW2 Zn OW21 141.1(14) 13_655 18_655
OW2 Zn OW21 131.0(15) 6 18_655
OW2 Zn OW21 104(2) 12_554 18_655
OW21 Zn OW21 95.7(6) 24_656 18_655
OW2 Zn OW21 38.9(14) 24_656 .
OW2 Zn OW21 104(2) 18_655 .
OW2 Zn OW21 49.0(15) . .
OW2 Zn OW21 131.0(15) 13_655 .
OW2 Zn OW21 76(2) 6 .
OW2 Zn OW21 141.1(14) 12_554 .
OW21 Zn OW21 84.3(6) 24_656 .
OW21 Zn OW21 84.3(6) 18_655 .
OW2 Zn OW21 104(2) 24_656 6
OW2 Zn OW21 131.0(15) 18_655 6
OW2 Zn OW21 141.1(14) . 6
OW2 Zn OW21 38.9(14) 13_655 6
OW2 Zn OW21 49.0(15) 6 6
OW2 Zn OW21 76(2) 12_554 6
OW21 Zn OW21 84.3(6) 24_656 6
OW21 Zn OW21 179.996(1) 18_655 6
OW21 Zn OW21 95.7(6) . 6
OW2 Zn OW21 141.1(14) 24_656 13_655
OW2 Zn OW21 76(2) 18_655 13_655
OW2 Zn OW21 131.0(15) . 13_655
OW2 Zn OW21 49.0(15) 13_655 13_655
OW2 Zn OW21 104(2) 6 13_655
OW2 Zn OW21 38.9(14) 12_554 13_655
OW21 Zn OW21 95.7(6) 24_656 13_655
OW21 Zn OW21 95.7(6) 18_655 13_655
OW21 Zn OW21 180.0 . 13_655
OW21 Zn OW21 84.3(6) 6 13_655
OW2 Zn OW21 131.0(15) 24_656 12_554
OW2 Zn OW21 38.9(14) 18_655 12_554
OW2 Zn OW21 76(2) . 12_554
OW2 Zn OW21 104(2) 13_655 12_554
OW2 Zn OW21 141.1(14) 6 12_554
OW2 Zn OW21 49.0(15) 12_554 12_554
OW21 Zn OW21 180.0 24_656 12_554
OW21 Zn OW21 84.3(6) 18_655 12_554
OW21 Zn OW21 95.7(6) . 12_554
OW21 Zn OW21 95.7(6) 6 12_554
OW21 Zn OW21 84.3(6) 13_655 12_554
OW2 Zn Zn31 150(2) 24_656 18_655
OW2 Zn Zn31 30.7(19) 18_655 18_655
OW2 Zn Zn31 90(2) . 18_655
OW2 Zn Zn31 90(2) 13_655 18_655
OW2 Zn Zn31 149.3(19) 6 18_655
OW2 Zn Zn31 30(2) 12_554 18_655
OW21 Zn Zn31 146.4(4) 24_656 18_655
OW21 Zn Zn31 76.7(4) 18_655 18_655
OW21 Zn Zn31 126.5(4) . 18_655
OW21 Zn Zn31 103.3(4) 6 18_655
OW21 Zn Zn31 53.5(4) 13_655 18_655
OW21 Zn Zn31 33.6(4) 12_554 18_655
OW2 Zn Zn31 90(2) 24_656 13_655
OW2 Zn Zn31 150(2) 18_655 13_655
OW2 Zn Zn31 149.3(19) . 13_655
OW2 Zn Zn31 30.7(19) 13_655 13_655
OW2 Zn Zn31 30(2) 6 13_655
OW2 Zn Zn31 90(2) 12_554 13_655
OW21 Zn Zn31 53.5(4) 24_656 13_655
OW21 Zn Zn31 146.4(4) 18_655 13_655
OW21 Zn Zn31 103.3(4) . 13_655
OW21 Zn Zn31 33.6(4) 6 13_655
OW21 Zn Zn31 76.7(4) 13_655 13_655
OW21 Zn Zn31 126.5(4) 12_554 13_655
Zn31 Zn Zn31 119.996(1) 18_655 13_655
OW2 Zn Zn31 30.7(19) 24_656 24_656
OW2 Zn Zn31 90(2) 18_655 24_656
OW2 Zn Zn31 30(2) . 24_656
OW2 Zn Zn31 150(2) 13_655 24_656
OW2 Zn Zn31 90(2) 6 24_656
OW2 Zn Zn31 149.3(19) 12_554 24_656
OW21 Zn Zn31 76.7(4) 24_656 24_656
OW21 Zn Zn31 53.5(4) 18_655 24_656
OW21 Zn Zn31 33.6(4) . 24_656
OW21 Zn Zn31 126.5(4) 6 24_656
OW21 Zn Zn31 146.4(4) 13_655 24_656
OW21 Zn Zn31 103.3(4) 12_554 24_656
Zn31 Zn Zn31 119.997(1) 18_655 24_656
Zn31 Zn Zn31 120.000(1) 13_655 24_656
OW2 Zn Zn31 90(2) 24_656 .
OW2 Zn Zn31 30(2) 18_655 .
OW2 Zn Zn31 30.7(19) . .
OW2 Zn Zn31 149.3(19) 13_655 .
OW2 Zn Zn31 150(2) 6 .
OW2 Zn Zn31 90(2) 12_554 .
OW21 Zn Zn31 126.5(4) 24_656 .
OW21 Zn Zn31 33.6(4) 18_655 .
OW21 Zn Zn31 76.7(4) . .
OW21 Zn Zn31 146.4(4) 6 .
OW21 Zn Zn31 103.3(4) 13_655 .
OW21 Zn Zn31 53.5(4) 12_554 .
Zn31 Zn Zn31 60.003(1) 18_655 .
Zn31 Zn Zn31 180.0 13_655 .
Zn31 Zn Zn31 60.001(1) 24_656 .
OW2 Zn Zn31 149.3(19) 24_656 12_554
OW2 Zn Zn31 90(2) 18_655 12_554
OW2 Zn Zn31 150(2) . 12_554
OW2 Zn Zn31 30(2) 13_655 12_554
OW2 Zn Zn31 90(2) 6 12_554
OW2 Zn Zn31 30.7(19) 12_554 12_554
OW21 Zn Zn31 103.3(4) 24_656 12_554
OW21 Zn Zn31 126.5(4) 18_655 12_554
OW21 Zn Zn31 146.4(4) . 12_554
OW21 Zn Zn31 53.5(4) 6 12_554
OW21 Zn Zn31 33.6(4) 13_655 12_554
OW21 Zn Zn31 76.7(4) 12_554 12_554
Zn31 Zn Zn31 60.001(2) 18_655 12_554
Zn31 Zn Zn31 60.003(1) 13_655 12_554
Zn31 Zn Zn31 180.00(9) 24_656 12_554
Zn31 Zn Zn31 119.996(1) . 12_554
OW2 Zn Zn31 30(2) 24_656 6
OW2 Zn Zn31 149.3(19) 18_655 6
OW2 Zn Zn31 90(2) . 6
OW2 Zn Zn31 90(2) 13_655 6
OW2 Zn Zn31 30.7(19) 6 6
OW2 Zn Zn31 150(2) 12_554 6
OW21 Zn Zn31 33.6(4) 24_656 6
OW21 Zn Zn31 103.3(4) 18_655 6
OW21 Zn Zn31 53.5(4) . 6
OW21 Zn Zn31 76.7(4) 6 6
OW21 Zn Zn31 126.5(4) 13_655 6
OW21 Zn Zn31 146.4(4) 12_554 6
Zn31 Zn Zn31 180.0 18_655 6
Zn31 Zn Zn31 60.003(1) 13_655 6
Zn31 Zn Zn31 60.005(1) 24_656 6
Zn31 Zn Zn31 119.998(1) . 6
Zn31 Zn Zn31 119.998(1) 12_554 6
OW2 Zn OH1 59.8(19) 24_656 6
OW2 Zn OH1 164.8(15) 18_655 6
OW2 Zn OH1 120(2) . 6
OW2 Zn OH1 60(2) 13_655 6
OW2 Zn OH1 15.2(15) 6 6
OW2 Zn OH1 120.2(19) 12_554 6
OW21 Zn OH1 25.4(4) 24_656 6
OW21 Zn OH1 120.8(4) 18_655 6
OW21 Zn OH1 83.9(4) . 6
OW21 Zn OH1 59.2(4) 6 6
OW21 Zn OH1 96.1(4) 13_655 6
OW21 Zn OH1 154.6(4) 12_554 6
Zn31 Zn OH1 148.07(12) 18_655 6
Zn31 Zn OH1 31.38(12) 13_655 6
Zn31 Zn OH1 90.45(12) 24_656 6
Zn31 Zn OH1 148.63(12) . 6
Zn31 Zn OH1 89.55(12) 12_554 6
Zn31 Zn OH1 31.92(12) 6 6
OW2 Zn OH1 164.8(15) 24_656 12_554
OW2 Zn OH1 60(2) 18_655 12_554
OW2 Zn OH1 120.2(19) . 12_554
OW2 Zn OH1 59.8(19) 13_655 12_554
OW2 Zn OH1 120(2) 6 12_554
OW2 Zn OH1 15.2(15) 12_554 12_554
OW21 Zn OH1 120.8(4) 24_656 12_554
OW21 Zn OH1 96.1(4) 18_655 12_554
OW21 Zn OH1 154.6(4) . 12_554
OW21 Zn OH1 83.9(4) 6 12_554
OW21 Zn OH1 25.4(4) 13_655 12_554
OW21 Zn OH1 59.2(4) 12_554 12_554
Zn31 Zn OH1 31.37(12) 18_655 12_554
Zn31 Zn OH1 90.45(12) 13_655 12_554
Zn31 Zn OH1 148.07(12) 24_656 12_554
Zn31 Zn OH1 89.55(12) . 12_554
Zn31 Zn OH1 31.92(12) 12_554 12_554
Zn31 Zn OH1 148.62(12) 6 12_554
OH1 Zn OH1 116.70(6) 6 12_554
Zn31 OW21 OW2 68.3(17) 24_656 24_656
Zn31 OW21 Zn 84.2(8) 24_656 .
OW2 OW21 Zn 27.6(9) 24_656 .

loop_
_geom_bond_atom_site_label_1
_geom_bond_atom_site_label_2
_geom_bond_distance
_geom_bond_site_symmetry_2
Zn1 OH1 1.995(7) .
Zn1 O31 2.050(7) .
Zn1 O22 2.056(7) .
Zn1 O42 2.109(7) .
Zn1 O11 2.183(8) .
Zn1 O1 2.233(7) .
Zn1 Zn31 3.045(4) .
Zn1 Zn31 3.095(4) 24_656
Zn2 OH1 1.994(7) .
Zn2 O21 2.040(8) .
Zn2 OH2 2.047(7) .
Zn2 O41 2.130(7) .
Zn2 O12 2.131(8) .
Zn2 O32 2.334(7) .
Zn3 OH2 2.037(7) 8_645
Zn3 OH2 2.042(7) .
Zn3 O32 2.107(7) 8_645
Zn3 OW 2.116(7) .
Zn3 OW1 2.159(11) .
Zn3 O41 2.172(7) .
Zn3 Zn3 3.081(3) 8_645
Zn3 Zn3 3.081(3) 11_556
Zn31 OW21 1.623(19) 18_655
Zn31 OW2 1.90(4) 18_655
Zn31 OW2 1.91(4) .
Zn31 O11 2.107(8) 18_655
Zn31 OH1 2.131(8) 18_655
Zn31 OH1 2.159(8) .
Zn31 O42 2.159(8) .
Zn31 Zn 2.915(4) .
Zn31 Zn31 2.915(4) 24_656
Zn31 Zn31 2.915(4) 18_655
Zn31 Zn1 3.095(4) 18_655
O1 C1 1.444(11) .
O1 C4 1.445(11) .
C1 C2 1.507(13) .
C1 C10 1.530(14) .
C1 H1 0.9800 .
C10 O11 1.242(12) .
C10 O12 1.258(12) 24_656
O11 Zn31 2.107(8) 24_656
O12 C10 1.258(12) 18_655
C2 C3 1.518(13) 22_565
C2 C20 1.535(14) 5
C2 H2 0.9800 .
C20 O21 1.222(13) .
C20 O22 1.257(13) .
C20 C2 1.535(14) 9
C3 C2 1.518(13) 19_656
C3 C30 1.525(13) .
C3 C4 1.537(13) 19_656
C3 H3 0.9800 .
C30 O31 1.236(12) .
C30 O32 1.249(12) .
O32 Zn3 2.107(7) 11_556
C4 C40 1.523(13) 18_655
C4 C3 1.537(13) 22_565
C4 H4 0.9800 .
C40 O41 1.251(12) .
C40 O42 1.259(12) 24_656
C40 C4 1.523(13) 24_656
O42 C40 1.259(12) 18_655
OH1 Zn31 2.131(8) 24_656
OH1 Zn 3.985(7) .
OH2 Zn3 2.037(7) 11_556
OW Zn3 2.116(7) 8_645
OW Zn3 2.116(7) 11_556
OW2 Zn 1.31(2) .
OW2 OW2 1.32(3) 18_655
OW2 OW2 1.32(3) 24_656
OW2 OW21 1.78(3) 18_655
OW2 Zn31 1.90(4) 24_656
Zn OW2 1.31(2) 24_656
Zn OW2 1.31(2) 18_655
Zn OW2 1.31(2) 13_655
Zn OW2 1.31(2) 6
Zn OW2 1.31(2) 12_554
Zn OW21 2.592(19) 24_656
Zn OW21 2.592(19) 18_655
Zn OW21 2.592(19) .
Zn OW21 2.592(19) 6
Zn OW21 2.592(19) 13_655
Zn OW21 2.592(19) 12_554
Zn Zn31 2.915(4) 18_655
Zn Zn31 2.915(4) 13_655
Zn Zn31 2.915(4) 24_656
Zn Zn31 2.915(4) 12_554
Zn Zn31 2.915(4) 6
Zn OH1 3.985(7) 6
Zn OH1 3.985(7) 12_554
OW21 Zn31 1.623(19) 24_656
OW21 OW2 1.78(3) 24_656
